data_7033675
loop_
_publ_author_name
'Vr\'ana, Jan'
'Jambor, Roman'
'R\%u\<zi\<cka, Ale\<s'
'Alonso, Mercedes'
'De Proft, Frank'
'Ly\<cka, Anton\'in'
'Dost\'al, Libor'

_publ_section_title
;
 Reactivity of bis(organoamino)phosphanes with magnesium(ii) compounds.
;
_journal_issue 10
_journal_name_full 'Dalton transactions (Cambridge, England : 2003)'
_journal_page_first 4533
_journal_page_last 4545
_journal_paper_doi 10.1039/c4dt03929g
_journal_volume 44
_journal_year 2015
_chemical_formula_moiety 'C28 H48 Mg N4 P2'
_chemical_formula_sum 'C28 H48 Mg N4 P2'
_chemical_formula_weight 526.95
_chemical_name_systematic
; 
 ? 
;
_space_group_IT_number 14
_symmetry_cell_setting monoclinic
_symmetry_space_group_name_Hall '-P 2ybc'
_symmetry_space_group_name_H-M 'P 1 21/c 1'
_atom_sites_solution_hydrogens geom
_atom_sites_solution_primary direct
_atom_sites_solution_secondary difmap
_audit_creation_method SHELXL-97
_audit_update_record
;
2014-12-17 deposited with the CCDC.
2015-01-16 downloaded from the CCDC.
;
_cell_angle_alpha 90
_cell_angle_beta 121.211(2)
_cell_angle_gamma 90
_cell_formula_units_Z 4
_cell_length_a 17.4962(4)
_cell_length_b 11.4130(2)
_cell_length_c 18.2113(6)
_cell_measurement_reflns_used 24540
_cell_measurement_temperature 150(1)
_cell_measurement_theta_max 27.5
_cell_measurement_theta_min 1
_cell_volume 3110.18(15)
_computing_cell_refinement 'COLLECT and DENZO'
_computing_data_collection 'COLLECT (Hooft, 1998) and DENZO (Otwinowski & Minor, 1997)'
_computing_data_reduction 'COLLECT and DENZO'
_computing_molecular_graphics 'PLATON (Spek, 2003)'
_computing_publication_material 'SHELXL-97 (Sheldrick, 2008)'
_computing_structure_refinement 'SHELXL-97 (Sheldrick, 1997)'
_computing_structure_solution 'SIR92 (Altomare et al., 1994)'
_diffrn_ambient_temperature 150(1)
_diffrn_detector_area_resol_mean 9.091
_diffrn_measured_fraction_theta_full 0.980
_diffrn_measured_fraction_theta_max 0.980
_diffrn_measurement_device_type 'Bruker Nonius KappaCCD area detector'
_diffrn_measurement_method '\f and \w scans to fill the Ewald sphere'
_diffrn_radiation_monochromator graphite
_diffrn_radiation_source 'fine-focus sealed tube'
_diffrn_radiation_type MoK\a
_diffrn_radiation_wavelength 0.71073
_diffrn_reflns_av_R_equivalents 0.0360
_diffrn_reflns_av_sigmaI/netI 0.0289
_diffrn_reflns_limit_h_max 22
_diffrn_reflns_limit_h_min -22
_diffrn_reflns_limit_k_max 14
_diffrn_reflns_limit_k_min -14
_diffrn_reflns_limit_l_max 21
_diffrn_reflns_limit_l_min -23
_diffrn_reflns_number 24498
_diffrn_reflns_theta_full 27.31
_diffrn_reflns_theta_max 27.31
_diffrn_reflns_theta_min 2.62
_diffrn_standards_number 0
_exptl_absorpt_coefficient_mu 0.182
_exptl_absorpt_correction_T_max 0.954
_exptl_absorpt_correction_T_min 0.914
_exptl_absorpt_correction_type integration
_exptl_absorpt_process_details
;
Gaussian integration (Coppens, 1970)
;
_exptl_crystal_colour colourless
_exptl_crystal_density_diffrn 1.125
_exptl_crystal_density_method 'not measured'
_exptl_crystal_description block
_exptl_crystal_F_000 1144
_exptl_crystal_size_max 0.42
_exptl_crystal_size_mid 0.41
_exptl_crystal_size_min 0.32
_refine_diff_density_max 0.332
_refine_diff_density_min -0.307
_refine_diff_density_rms 0.060
_refine_ls_extinction_method none
_refine_ls_goodness_of_fit_ref 1.156
_refine_ls_hydrogen_treatment mixed
_refine_ls_matrix_type full
_refine_ls_number_parameters 316
_refine_ls_number_reflns 6869
_refine_ls_number_restraints 0
_refine_ls_restrained_S_all 1.156
_refine_ls_R_factor_all 0.0546
_refine_ls_R_factor_gt 0.0380
_refine_ls_shift/su_max 0.001
_refine_ls_shift/su_mean 0.000
_refine_ls_structure_factor_coef Fsqd
_refine_ls_weighting_details 'calc w=1/[\s^2^(Fo^2^)+(0.0262P)^2^+2.1521P] where P=(Fo^2^+2Fc^2^)/3'
_refine_ls_weighting_scheme calc
_refine_ls_wR_factor_gt 0.0842
_refine_ls_wR_factor_ref 0.0966
_reflns_number_gt 5647
_reflns_number_total 6869
_reflns_threshold_expression >2sigma(I)
_cod_data_source_file c4dt03929g2.cif
_cod_data_source_block shelxl
_cod_depositor_comments 'Adding full bibliography for 7033670--7033677.cif.'
_cod_original_sg_symbol_H-M 'P 21/c'
_cod_database_code 7033675

loop_
_symmetry_equiv_pos_as_xyz
'x, y, z'
'-x, y+1/2, -z+1/2'
'-x, -y, -z'
'x, -y-1/2, z-1/2'

loop_
_atom_site_label
_atom_site_type_symbol
_atom_site_fract_x
_atom_site_fract_y
_atom_site_fract_z
_atom_site_U_iso_or_equiv
_atom_site_adp_type
_atom_site_occupancy
_atom_site_symmetry_multiplicity
_atom_site_calc_flag
_atom_site_refinement_flags
P1 P 0.15087(3) 0.60397(4) 0.37908(3) 0.01931(10) Uani 1 1 d .
P2 P 0.36587(3) 1.00290(4) 0.54104(3) 0.01880(10) Uani 1 1 d .
Mg1 Mg 0.25865(3) 0.79978(5) 0.47036(3) 0.01727(12) Uani 1 1 d .
N11 N 0.26684(9) 0.98144(12) 0.43744(8) 0.0181(3) Uani 1 1 d .
H11 H 0.2218 1.0178 0.4375 0.022 Uiso 1 1 d R
N22 N 0.35789(9) 0.87125(11) 0.57686(9) 0.0189(3) Uani 1 1 d .
N1 N 0.24674(9) 0.66286(12) 0.37934(9) 0.0191(3) Uani 1 1 d .
H1 H 0.2249 0.6911 0.3197 0.023 Uiso 1 1 d R
C15 C 0.31455(11) 1.10912(14) 0.58048(10) 0.0209(3) Uani 1 1 d .
C26 C 0.50939(12) 0.78324(18) 0.65092(13) 0.0328(4) Uani 1 1 d .
H26A H 0.4886 0.7178 0.6122 0.039 Uiso 1 1 d R
H26B H 0.5579 0.7587 0.7059 0.039 Uiso 1 1 d R
H26C H 0.5296 0.8441 0.6286 0.039 Uiso 1 1 d R
N2 N 0.15261(9) 0.70499(12) 0.44543(9) 0.0189(3) Uani 1 1 d .
C25 C 0.43280(11) 0.82974(15) 0.66045(11) 0.0225(3) Uani 1 1 d .
C21 C 0.26647(11) 1.02757(14) 0.35971(10) 0.0210(3) Uani 1 1 d .
C16 C 0.33460(12) 1.22800(15) 0.58373(11) 0.0255(4) Uani 1 1 d .
H16 H 0.3753 1.2524 0.5685 0.031 Uiso 1 1 d R
C2 C 0.02117(11) 0.75611(15) 0.25043(12) 0.0261(4) Uani 1 1 d .
H2 H 0.0372 0.8101 0.2943 0.031 Uiso 1 1 d R
C7 C 0.32019(11) 0.57748(15) 0.39718(12) 0.0253(4) Uani 1 1 d .
C1 C 0.06540(11) 0.64915(15) 0.26859(11) 0.0218(3) Uani 1 1 d .
C23 C 0.17377(13) 1.00360(18) 0.28261(11) 0.0319(4) Uani 1 1 d .
H23A H 0.1621 0.9209 0.2776 0.038 Uiso 1 1 d R
H23B H 0.1706 1.0317 0.2314 0.038 Uiso 1 1 d R
H23C H 0.1301 1.0434 0.2903 0.038 Uiso 1 1 d R
C20 C 0.25532(12) 1.07535(16) 0.60581(11) 0.0262(4) Uani 1 1 d .
H20 H 0.2427 0.9963 0.6060 0.031 Uiso 1 1 d R
C17 C 0.29476(13) 1.31032(16) 0.60932(12) 0.0308(4) Uani 1 1 d .
H17 H 0.3088 1.3893 0.6113 0.037 Uiso 1 1 d R
C11 C 0.10554(11) 0.68120(15) 0.49202(11) 0.0236(4) Uani 1 1 d .
C6 C 0.03926(12) 0.56967(16) 0.20134(12) 0.0273(4) Uani 1 1 d .
H6 H 0.0677 0.4974 0.2122 0.033 Uiso 1 1 d R
C18 C 0.23445(13) 1.27505(17) 0.63221(11) 0.0309(4) Uani 1 1 d .
H18 H 0.2069 1.3303 0.6484 0.037 Uiso 1 1 d R
C24 C 0.28471(13) 1.15947(15) 0.36788(12) 0.0278(4) Uani 1 1 d .
H24A H 0.2399 1.1992 0.3740 0.033 Uiso 1 1 d R
H24B H 0.2830 1.1873 0.3173 0.033 Uiso 1 1 d R
H24C H 0.3426 1.1747 0.4173 0.033 Uiso 1 1 d R
C4 C -0.07166(12) 0.70354(19) 0.10161(12) 0.0336(4) Uani 1 1 d .
H4 H -0.1172 0.7216 0.0461 0.040 Uiso 1 1 d R
C19 C 0.21508(13) 1.15751(18) 0.63101(12) 0.0309(4) Uani 1 1 d .
H19 H 0.1749 1.1334 0.6469 0.037 Uiso 1 1 d R
C27 C 0.39739(13) 0.73075(16) 0.69088(12) 0.0305(4) Uani 1 1 d .
H27A H 0.3498 0.7596 0.6976 0.037 Uiso 1 1 d R
H27B H 0.4447 0.7015 0.7449 0.037 Uiso 1 1 d R
H27C H 0.3753 0.6687 0.6492 0.037 Uiso 1 1 d R
C13 C 0.14051(16) 0.56984(18) 0.54603(14) 0.0387(5) Uani 1 1 d .
H13A H 0.1273 0.5034 0.5090 0.046 Uiso 1 1 d R
H13B H 0.1125 0.5601 0.5791 0.046 Uiso 1 1 d R
H13C H 0.2040 0.5762 0.5840 0.046 Uiso 1 1 d R
C22 C 0.33701(13) 0.96298(17) 0.35057(13) 0.0310(4) Uani 1 1 d .
H22A H 0.3942 0.9724 0.4023 0.037 Uiso 1 1 d R
H22B H 0.3394 0.9947 0.3029 0.037 Uiso 1 1 d R
H22C H 0.3222 0.8812 0.3409 0.037 Uiso 1 1 d R
C3 C -0.04673(12) 0.78339(18) 0.16724(12) 0.0326(4) Uani 1 1 d .
H3 H -0.0756 0.8554 0.1558 0.039 Uiso 1 1 d R
C14 C 0.12420(14) 0.78361(18) 0.55250(14) 0.0353(4) Uani 1 1 d .
H14A H 0.1875 0.7910 0.5912 0.042 Uiso 1 1 d R
H14B H 0.0957 0.7699 0.5848 0.042 Uiso 1 1 d R
H14C H 0.1013 0.8545 0.5198 0.042 Uiso 1 1 d R
C9 C 0.28704(15) 0.48901(18) 0.32415(14) 0.0390(5) Uani 1 1 d .
H9A H 0.2395 0.4435 0.3214 0.047 Uiso 1 1 d R
H9B H 0.3352 0.4380 0.3342 0.047 Uiso 1 1 d R
H9C H 0.2654 0.5298 0.2709 0.047 Uiso 1 1 d R
C10 C 0.39773(12) 0.64710(18) 0.40372(14) 0.0337(4) Uani 1 1 d .
H10A H 0.3787 0.6850 0.3499 0.040 Uiso 1 1 d R
H10B H 0.4465 0.5951 0.4174 0.040 Uiso 1 1 d R
H10C H 0.4168 0.7052 0.4480 0.040 Uiso 1 1 d R
C5 C -0.02854(12) 0.59693(18) 0.11863(12) 0.0320(4) Uani 1 1 d .
H5 H -0.0449 0.5431 0.0746 0.038 Uiso 1 1 d R
C28 C 0.46866(13) 0.92632(17) 0.72859(12) 0.0327(4) Uani 1 1 d .
H28A H 0.4929 0.9884 0.7112 0.039 Uiso 1 1 d R
H28B H 0.5147 0.8949 0.7825 0.039 Uiso 1 1 d R
H28C H 0.4210 0.9564 0.7347 0.039 Uiso 1 1 d R
C8 C 0.34905(13) 0.51458(18) 0.48107(13) 0.0357(4) Uani 1 1 d .
H8A H 0.3704 0.5707 0.5268 0.043 Uiso 1 1 d R
H8B H 0.3958 0.4599 0.4930 0.043 Uiso 1 1 d R
H8C H 0.2989 0.4732 0.4763 0.043 Uiso 1 1 d R
C12 C 0.00530(13) 0.6703(2) 0.43036(15) 0.0473(6) Uani 1 1 d .
H12A H -0.0169 0.7400 0.3962 0.057 Uiso 1 1 d R
H12B H -0.0236 0.6600 0.4626 0.057 Uiso 1 1 d R
H12C H -0.0070 0.6039 0.3935 0.057 Uiso 1 1 d R

loop_
_atom_site_aniso_label
_atom_site_aniso_U_11
_atom_site_aniso_U_22
_atom_site_aniso_U_33
_atom_site_aniso_U_23
_atom_site_aniso_U_13
_atom_site_aniso_U_12
P1 0.0189(2) 0.01551(19) 0.0212(2) -0.00031(16) 0.00872(17) -0.00183(16)
P2 0.01781(19) 0.01679(19) 0.0209(2) -0.00050(16) 0.00938(17) -0.00190(16)
Mg1 0.0162(2) 0.0168(3) 0.0185(3) -0.0006(2) 0.0088(2) -0.0022(2)
N11 0.0175(6) 0.0197(6) 0.0188(7) 0.0015(5) 0.0106(6) 0.0000(5)
N22 0.0177(6) 0.0163(6) 0.0188(7) 0.0018(5) 0.0067(6) 0.0001(5)
N1 0.0182(6) 0.0175(6) 0.0219(7) 0.0005(5) 0.0107(6) 0.0016(5)
C15 0.0215(8) 0.0202(8) 0.0160(7) -0.0004(6) 0.0062(7) 0.0008(6)
C26 0.0203(8) 0.0392(11) 0.0325(10) -0.0022(8) 0.0091(8) 0.0043(8)
N2 0.0182(6) 0.0187(6) 0.0213(7) -0.0006(5) 0.0114(6) -0.0027(5)
C25 0.0208(8) 0.0213(8) 0.0202(8) 0.0013(6) 0.0071(7) 0.0028(7)
C21 0.0249(8) 0.0216(8) 0.0192(8) 0.0023(6) 0.0133(7) -0.0029(7)
C16 0.0257(9) 0.0229(8) 0.0233(8) -0.0022(7) 0.0095(7) -0.0023(7)
C2 0.0238(9) 0.0233(8) 0.0258(9) 0.0008(7) 0.0090(7) -0.0015(7)
C7 0.0230(8) 0.0235(8) 0.0288(9) -0.0009(7) 0.0129(7) 0.0057(7)
C1 0.0177(8) 0.0227(8) 0.0231(8) -0.0011(7) 0.0092(7) -0.0047(6)
C23 0.0335(10) 0.0386(10) 0.0202(9) 0.0037(8) 0.0116(8) -0.0058(8)
C20 0.0301(9) 0.0238(8) 0.0251(9) 0.0042(7) 0.0146(8) 0.0033(7)
C17 0.0356(10) 0.0203(8) 0.0251(9) -0.0046(7) 0.0077(8) 0.0018(8)
C11 0.0217(8) 0.0252(8) 0.0290(9) 0.0007(7) 0.0168(7) -0.0035(7)
C6 0.0269(9) 0.0263(9) 0.0277(9) -0.0038(7) 0.0134(8) -0.0041(7)
C18 0.0349(10) 0.0335(10) 0.0177(8) -0.0007(7) 0.0091(8) 0.0135(8)
C24 0.0373(10) 0.0212(8) 0.0296(9) 0.0041(7) 0.0207(8) -0.0018(7)
C4 0.0247(9) 0.0485(12) 0.0216(9) 0.0066(8) 0.0077(7) -0.0035(9)
C19 0.0326(10) 0.0382(10) 0.0249(9) 0.0058(8) 0.0170(8) 0.0100(8)
C27 0.0325(10) 0.0288(9) 0.0251(9) 0.0068(7) 0.0112(8) 0.0021(8)
C13 0.0562(13) 0.0315(10) 0.0431(12) 0.0090(9) 0.0361(11) 0.0015(9)
C22 0.0387(10) 0.0298(9) 0.0371(11) -0.0011(8) 0.0285(9) -0.0024(8)
C3 0.0264(9) 0.0325(10) 0.0315(10) 0.0079(8) 0.0099(8) 0.0038(8)
C14 0.0420(11) 0.0334(10) 0.0472(12) -0.0053(9) 0.0349(10) -0.0039(9)
C9 0.0430(11) 0.0310(10) 0.0462(12) -0.0111(9) 0.0254(10) 0.0055(9)
C10 0.0253(9) 0.0380(10) 0.0418(11) 0.0011(9) 0.0203(9) 0.0061(8)
C5 0.0299(9) 0.0410(11) 0.0233(9) -0.0077(8) 0.0124(8) -0.0097(8)
C28 0.0316(10) 0.0293(9) 0.0226(9) -0.0033(7) 0.0037(8) 0.0032(8)
C8 0.0292(10) 0.0323(10) 0.0395(11) 0.0091(9) 0.0135(9) 0.0095(8)
C12 0.0240(10) 0.0752(17) 0.0461(13) -0.0019(12) 0.0207(10) -0.0103(11)

loop_
_atom_type_symbol
_atom_type_description
_atom_type_scat_dispersion_real
_atom_type_scat_dispersion_imag
_atom_type_scat_source
C C 0.0033 0.0016 'International Tables Vol C Tables 4.2.6.8 and 6.1.1.4'
H H 0.0000 0.0000 'International Tables Vol C Tables 4.2.6.8 and 6.1.1.4'
N N 0.0061 0.0033 'International Tables Vol C Tables 4.2.6.8 and 6.1.1.4'
P P 0.1023 0.0942 'International Tables Vol C Tables 4.2.6.8 and 6.1.1.4'
Mg Mg 0.0486 0.0363 'International Tables Vol C Tables 4.2.6.8 and 6.1.1.4'

loop_
_exptl_crystal_face_index_h
_exptl_crystal_face_index_k
_exptl_crystal_face_index_l
_exptl_crystal_face_perp_dist
0 1 0 0.145
0 -1 0 0.207
0 1 1 0.167
0 -1 -1 0.198
-1 0 0 0.154
1 0 0 0.158
0 1 -1 0.174
0 -1 1 0.219
-1 -1 0 0.199

loop_
_geom_angle_atom_site_label_1
_geom_angle_atom_site_label_2
_geom_angle_atom_site_label_3
_geom_angle
N2 P1 N1 94.18(6)
N2 P1 C1 107.31(7)
N1 P1 C1 97.19(7)
N2 P1 Mg1 43.17(5)
N1 P1 Mg1 51.03(4)
C1 P1 Mg1 109.52(5)
N22 P2 N11 93.27(6)
N22 P2 C15 106.28(7)
N11 P2 C15 95.65(7)
N22 P2 Mg1 43.41(5)
N11 P2 Mg1 50.32(4)
C15 P2 Mg1 111.70(5)
N2 Mg1 N22 133.36(6)
N2 Mg1 N11 129.85(6)
N22 Mg1 N11 74.33(5)
N2 Mg1 N1 74.30(5)
N22 Mg1 N1 135.87(6)
N11 Mg1 N1 117.39(5)
N2 Mg1 P2 150.28(5)
N22 Mg1 P2 35.32(4)
N11 Mg1 P2 39.34(4)
N1 Mg1 P2 134.59(4)
N2 Mg1 P1 34.85(4)
N22 Mg1 P1 150.85(5)
N11 Mg1 P1 134.80(4)
N1 Mg1 P1 39.46(4)
P2 Mg1 P1 172.34(2)
C21 N11 P2 118.07(10)
C21 N11 Mg1 128.36(10)
P2 N11 Mg1 90.34(6)
C21 N11 H11 105.4
P2 N11 H11 107.9
Mg1 N11 H11 104.9
C25 N22 P2 118.70(11)
C25 N22 Mg1 137.07(11)
P2 N22 Mg1 101.26(7)
C7 N1 P1 116.55(11)
C7 N1 Mg1 123.87(10)
P1 N1 Mg1 89.52(6)
C7 N1 H1 104.2
P1 N1 H1 106.6
Mg1 N1 H1 115.0
C20 C15 C16 118.03(16)
C20 C15 P2 122.67(13)
C16 C15 P2 119.29(13)
C25 C26 H26A 109.4
C25 C26 H26B 109.6
H26A C26 H26B 109.5
C25 C26 H26C 109.5
H26A C26 H26C 109.5
H26B C26 H26C 109.5
C11 N2 P1 118.93(11)
C11 N2 Mg1 134.37(11)
P1 N2 Mg1 101.98(7)
N22 C25 C27 107.52(14)
N22 C25 C28 112.08(14)
C27 C25 C28 108.19(15)
N22 C25 C26 110.76(14)
C27 C25 C26 109.17(15)
C28 C25 C26 109.04(15)
N11 C21 C22 108.97(13)
N11 C21 C23 106.70(13)
C22 C21 C23 110.46(15)
N11 C21 C24 110.69(13)
C22 C21 C24 110.35(14)
C23 C21 C24 109.60(15)
C17 C16 C15 120.95(17)
C17 C16 H16 119.5
C15 C16 H16 119.5
C1 C2 C3 120.74(17)
C1 C2 H2 119.6
C3 C2 H2 119.6
N1 C7 C8 108.92(14)
N1 C7 C10 107.75(14)
C8 C7 C10 110.47(16)
N1 C7 C9 110.08(15)
C8 C7 C9 110.02(16)
C10 C7 C9 109.56(16)
C2 C1 C6 118.20(16)
C2 C1 P1 122.63(13)
C6 C1 P1 119.00(13)
C21 C23 H23A 109.7
C21 C23 H23B 109.5
H23A C23 H23B 109.5
C21 C23 H23C 109.2
H23A C23 H23C 109.5
H23B C23 H23C 109.5
C19 C20 C15 121.11(17)
C19 C20 H20 119.5
C15 C20 H20 119.4
C18 C17 C16 120.00(17)
C18 C17 H17 120.0
C16 C17 H17 120.0
N2 C11 C12 111.27(15)
N2 C11 C14 107.42(13)
C12 C11 C14 109.30(17)
N2 C11 C13 111.41(14)
C12 C11 C13 109.34(17)
C14 C11 C13 108.00(16)
C5 C6 C1 120.94(17)
C5 C6 H6 119.5
C1 C6 H6 119.5
C17 C18 C19 119.89(17)
C17 C18 H18 120.1
C19 C18 H18 120.0
C21 C24 H24A 109.5
C21 C24 H24B 109.3
H24A C24 H24B 109.5
C21 C24 H24C 109.6
H24A C24 H24C 109.5
H24B C24 H24C 109.5
C5 C4 C3 119.78(18)
C5 C4 H4 120.0
C3 C4 H4 120.2
C18 C19 C20 119.99(18)
C18 C19 H19 120.1
C20 C19 H19 119.9
C25 C27 H27A 109.6
C25 C27 H27B 109.5
H27A C27 H27B 109.5
C25 C27 H27C 109.4
H27A C27 H27C 109.5
H27B C27 H27C 109.5
C11 C13 H13A 109.5
C11 C13 H13B 109.6
H13A C13 H13B 109.5
C11 C13 H13C 109.2
H13A C13 H13C 109.5
H13B C13 H13C 109.5
C21 C22 H22A 109.3
C21 C22 H22B 109.5
H22A C22 H22B 109.5
C21 C22 H22C 109.6
H22A C22 H22C 109.5
H22B C22 H22C 109.5
C4 C3 C2 120.18(18)
C4 C3 H3 119.9
C2 C3 H3 119.9
C11 C14 H14A 109.4
C11 C14 H14B 109.5
H14A C14 H14B 109.5
C11 C14 H14C 109.6
H14A C14 H14C 109.5
H14B C14 H14C 109.5
C7 C9 H9A 109.3
C7 C9 H9B 109.6
H9A C9 H9B 109.5
C7 C9 H9C 109.4
H9A C9 H9C 109.5
H9B C9 H9C 109.5
C7 C10 H10A 109.4
C7 C10 H10B 109.5
H10A C10 H10B 109.5
C7 C10 H10C 109.5
H10A C10 H10C 109.5
H10B C10 H10C 109.5
C4 C5 C6 120.17(18)
C4 C5 H5 120.1
C6 C5 H5 119.8
C25 C28 H28A 109.2
C25 C28 H28B 109.5
H28A C28 H28B 109.5
C25 C28 H28C 109.7
H28A C28 H28C 109.5
H28B C28 H28C 109.5
C7 C8 H8A 109.6
C7 C8 H8B 109.6
H8A C8 H8B 109.5
C7 C8 H8C 109.2
H8A C8 H8C 109.5
H8B C8 H8C 109.5
C11 C12 H12A 109.6
C11 C12 H12B 109.2
H12A C12 H12B 109.5
C11 C12 H12C 109.6
H12A C12 H12C 109.5
H12B C12 H12C 109.5

loop_
_geom_bond_atom_site_label_1
_geom_bond_atom_site_label_2
_geom_bond_distance
P1 N2 1.6590(14)
P1 N1 1.8048(14)
P1 C1 1.8527(17)
P1 Mg1 2.8400(7)
P2 N22 1.6724(14)
P2 N11 1.7983(14)
P2 C15 1.8600(17)
P2 Mg1 2.8369(7)
Mg1 N2 1.9863(14)
Mg1 N22 1.9879(14)
Mg1 N11 2.1833(14)
Mg1 N1 2.2079(14)
N11 C21 1.507(2)
N11 H11 0.8914
N22 C25 1.480(2)
N1 C7 1.508(2)
N1 H1 1.0001
C15 C20 1.390(2)
C15 C16 1.395(2)
C26 C25 1.533(2)
C26 H26A 0.9601
C26 H26B 0.9599
C26 H26C 0.9598
N2 C11 1.482(2)
C25 C27 1.524(2)
C25 C28 1.530(2)
C21 C22 1.519(2)
C21 C23 1.522(2)
C21 C24 1.530(2)
C16 C17 1.386(3)
C16 H16 0.9299
C2 C1 1.390(2)
C2 C3 1.392(3)
C2 H2 0.9299
C7 C8 1.518(3)
C7 C10 1.523(3)
C7 C9 1.525(3)
C1 C6 1.397(2)
C23 H23A 0.9600
C23 H23B 0.9601
C23 H23C 0.9599
C20 C19 1.386(3)
C20 H20 0.9300
C17 C18 1.380(3)
C17 H17 0.9301
C11 C12 1.520(3)
C11 C14 1.521(3)
C11 C13 1.528(3)
C6 C5 1.386(3)
C6 H6 0.9301
C18 C19 1.381(3)
C18 H18 0.9301
C24 H24A 0.9601
C24 H24B 0.9600
C24 H24C 0.9601
C4 C5 1.380(3)
C4 C3 1.382(3)
C4 H4 0.9299
C19 H19 0.9300
C27 H27A 0.9600
C27 H27B 0.9600
C27 H27C 0.9600
C13 H13A 0.9600
C13 H13B 0.9599
C13 H13C 0.9601
C22 H22A 0.9600
C22 H22B 0.9601
C22 H22C 0.9600
C3 H3 0.9300
C14 H14A 0.9600
C14 H14B 0.9600
C14 H14C 0.9600
C9 H9A 0.9599
C9 H9B 0.9600
C9 H9C 0.9600
C10 H10A 0.9599
C10 H10B 0.9600
C10 H10C 0.9601
C5 H5 0.9300
C28 H28A 0.9599
C28 H28B 0.9600
C28 H28C 0.9600
C8 H8A 0.9600
C8 H8B 0.9600
C8 H8C 0.9600
C12 H12A 0.9600
C12 H12B 0.9601
C12 H12C 0.9599
